data_4128728
loop_
_publ_author_name
'Scatena, Rebecca'
'Guntern, Yannick T.'
'Macchi, Piero'

_publ_section_title
;
 Electron Density and Dielectric Properties of Highly Porous MOFs: Binding
 and Mobility of Guest Molecules in Cu<sub>3</sub>(BTC)<sub>2</sub> and
 Zn<sub>3</sub>(BTC)<sub>2</sub>.
;
_journal_issue 23
_journal_name_full 'Journal of the American Chemical Society'
_journal_page_first 9382
_journal_page_last 9390
_journal_paper_doi 10.1021/jacs.9b03643
_journal_volume 141
_journal_year 2019
_chemical_formula_moiety 'Cu3 O13.5 C18 H6'
_chemical_formula_sum 'C18 H6 Cu3 O13.5'
_chemical_formula_weight 628.85
_chemical_name_common Cu3(BTC)2_55
_chemical_name_systematic catena-[bis(m-benzene-1,3,5-tricarboxylato)-triaqua-tri-copper
_space_group_crystal_system cubic
_space_group_IT_number 225
_space_group_name_Hall '-F 4 2 3'
_space_group_name_H-M_alt 'F m -3 m'
_atom_sites_solution_hydrogens geom
_audit_creation_date 2019-05-07
_audit_creation_method
;
Olex2 1.2
(compiled 2017.08.10 svn.r3458 for OlexSys, GUI svn.r5381)
;
_cell_angle_alpha 90
_cell_angle_beta 90
_cell_angle_gamma 90
_cell_formula_units_Z 16
_cell_length_a 26.28300(10)
_cell_length_b 26.28300(10)
_cell_length_c 26.28300(10)
_cell_measurement_reflns_used 15200
_cell_measurement_temperature 110(2)
_cell_measurement_theta_max 41.6530
_cell_measurement_theta_min 2.1790
_cell_volume 18156.19(12)
_computing_cell_refinement
;
CrysAlisPro, Agilent Technologies,
Version 1.171.37.35 (release 13-08-2014 CrysAlis171 .NET)
(compiled Aug 13 2014,18:06:01)
;
_computing_data_collection
;
CrysAlisPro, Agilent Technologies,
Version 1.171.37.35 (release 13-08-2014 CrysAlis171 .NET)
(compiled Aug 13 2014,18:06:01)
;
_computing_data_reduction
;
CrysAlisPro, Agilent Technologies,
Version 1.171.37.35 (release 13-08-2014 CrysAlis171 .NET)
(compiled Aug 13 2014,18:06:01)
;
_computing_molecular_graphics 'Olex2 (Dolomanov et al., 2009)'
_computing_publication_material 'Olex2 (Dolomanov et al., 2009)'
_computing_structure_refinement 'ShelXL (Sheldrick, 2015)'
_diffrn_ambient_temperature 110(2)
_diffrn_detector_area_resol_mean 16.0965
_diffrn_measured_fraction_theta_full 0.998
_diffrn_measured_fraction_theta_max 0.999
_diffrn_measurement_device_type 'SuperNova, Single source at offset, Eos'
_diffrn_measurement_method '\w scans'
_diffrn_radiation_type MoK\a
_diffrn_radiation_wavelength 0.71073
_diffrn_reflns_av_R_equivalents 0.0533
_diffrn_reflns_av_unetI/netI 0.0185
_diffrn_reflns_Laue_measured_fraction_full 0.998
_diffrn_reflns_Laue_measured_fraction_max 0.999
_diffrn_reflns_limit_h_max 38
_diffrn_reflns_limit_h_min -49
_diffrn_reflns_limit_k_max 52
_diffrn_reflns_limit_k_min -52
_diffrn_reflns_limit_l_max 52
_diffrn_reflns_limit_l_min -52
_diffrn_reflns_number 70336
_diffrn_reflns_point_group_measured_fraction_full 0.998
_diffrn_reflns_point_group_measured_fraction_max 0.999
_diffrn_reflns_theta_full 25.242
_diffrn_reflns_theta_max 45.512
_diffrn_reflns_theta_min 2.192
_diffrn_source 'SuperNova (Mo) X-ray Source'
_exptl_absorpt_coefficient_mu 1.427
_exptl_absorpt_correction_T_max 0.780
_exptl_absorpt_correction_T_min 0.752
_exptl_absorpt_correction_type gaussian
_exptl_absorpt_process_details
;
CrysAlisPro 1.171.38.23t (Agilent, 2014)
Numerical absorption correction based on gaussian integration over
			a multifaceted crystal model
Empirical absorption correction using spherical harmonics,
 implemented in SCALE3 ABSPACK scaling algorithm.
;
_exptl_crystal_colour blue
_exptl_crystal_density_diffrn 0.920
_exptl_crystal_description octahedrom
_exptl_crystal_F_000 4944
_exptl_crystal_recrystallization_method 'Solvothermal synthesis'
_exptl_crystal_size_max 0.284
_exptl_crystal_size_mid 0.268
_exptl_crystal_size_min 0.219
_refine_diff_density_max 2.623
_refine_diff_density_min -1.504
_refine_diff_density_rms 0.299
_refine_ls_extinction_method none
_refine_ls_goodness_of_fit_ref 1.280
_refine_ls_hydrogen_treatment constr
_refine_ls_matrix_type full
_refine_ls_number_parameters 34
_refine_ls_number_reflns 3751
_refine_ls_number_restraints 0
_refine_ls_restrained_S_all 1.280
_refine_ls_R_factor_all 0.0940
_refine_ls_R_factor_gt 0.0731
_refine_ls_shift/su_max 0.003
_refine_ls_shift/su_mean 0.000
_refine_ls_structure_factor_coef Fsqd
_refine_ls_weighting_details 'w=1/[\s^2^(Fo^2^)+(0.1599P)^2^+15.2543P] where P=(Fo^2^+2Fc^2^)/3'
_refine_ls_weighting_scheme calc
_refine_ls_wR_factor_gt 0.2538
_refine_ls_wR_factor_ref 0.2769
_reflns_Friedel_coverage 0.000
_reflns_number_gt 2821
_reflns_number_total 3751
_reflns_threshold_expression 'I > 2\s(I)'
_cod_data_source_file Cu3(BTC)2_55_file001.cif
_cod_data_source_block Cu3(BTC)2_55
_cod_original_cell_volume 18156.2(2)
_cod_original_formula_sum 'Cu3 O13.5 C18 H6'
_cod_database_code 4128728
_shelxl_version_number 2013-4
_shelx_space_group_comment
;
The symmetry employed for this shelxl refinement is uniquely defined
by the following loop, which should always be used as a source of
symmetry information in preference to the above space-group names.
They are only intended as comments.
;
_olex2_refinement_description
;
1. Fixed Uiso
 At 1.2 times of:
  All C(H) groups
2. Others
 Fixed Uiso: O2(0.07258)
3.a Aromatic/amide H refined with riding coordinates:
 C1(H1)
;
_olex2_submission_special_instructions 'No special instructions were received'

loop_
_space_group_symop_operation_xyz
'x, y, z'
'-x, -y, z'
'-x, y, -z'
'x, -y, -z'
'z, x, y'
'z, -x, -y'
'-z, -x, y'
'-z, x, -y'
'y, z, x'
'-y, z, -x'
'y, -z, -x'
'-y, -z, x'
'y, x, -z'
'-y, -x, -z'
'y, -x, z'
'-y, x, z'
'x, z, -y'
'-x, z, y'
'-x, -z, -y'
'x, -z, y'
'z, y, -x'
'z, -y, x'
'-z, y, x'
'-z, -y, -x'
'x, y+1/2, z+1/2'
'-x, -y+1/2, z+1/2'
'-x, y+1/2, -z+1/2'
'x, -y+1/2, -z+1/2'
'z, x+1/2, y+1/2'
'z, -x+1/2, -y+1/2'
'-z, -x+1/2, y+1/2'
'-z, x+1/2, -y+1/2'
'y, z+1/2, x+1/2'
'-y, z+1/2, -x+1/2'
'y, -z+1/2, -x+1/2'
'-y, -z+1/2, x+1/2'
'y, x+1/2, -z+1/2'
'-y, -x+1/2, -z+1/2'
'y, -x+1/2, z+1/2'
'-y, x+1/2, z+1/2'
'x, z+1/2, -y+1/2'
'-x, z+1/2, y+1/2'
'-x, -z+1/2, -y+1/2'
'x, -z+1/2, y+1/2'
'z, y+1/2, -x+1/2'
'z, -y+1/2, x+1/2'
'-z, y+1/2, x+1/2'
'-z, -y+1/2, -x+1/2'
'x+1/2, y, z+1/2'
'-x+1/2, -y, z+1/2'
'-x+1/2, y, -z+1/2'
'x+1/2, -y, -z+1/2'
'z+1/2, x, y+1/2'
'z+1/2, -x, -y+1/2'
'-z+1/2, -x, y+1/2'
'-z+1/2, x, -y+1/2'
'y+1/2, z, x+1/2'
'-y+1/2, z, -x+1/2'
'y+1/2, -z, -x+1/2'
'-y+1/2, -z, x+1/2'
'y+1/2, x, -z+1/2'
'-y+1/2, -x, -z+1/2'
'y+1/2, -x, z+1/2'
'-y+1/2, x, z+1/2'
'x+1/2, z, -y+1/2'
'-x+1/2, z, y+1/2'
'-x+1/2, -z, -y+1/2'
'x+1/2, -z, y+1/2'
'z+1/2, y, -x+1/2'
'z+1/2, -y, x+1/2'
'-z+1/2, y, x+1/2'
'-z+1/2, -y, -x+1/2'
'x+1/2, y+1/2, z'
'-x+1/2, -y+1/2, z'
'-x+1/2, y+1/2, -z'
'x+1/2, -y+1/2, -z'
'z+1/2, x+1/2, y'
'z+1/2, -x+1/2, -y'
'-z+1/2, -x+1/2, y'
'-z+1/2, x+1/2, -y'
'y+1/2, z+1/2, x'
'-y+1/2, z+1/2, -x'
'y+1/2, -z+1/2, -x'
'-y+1/2, -z+1/2, x'
'y+1/2, x+1/2, -z'
'-y+1/2, -x+1/2, -z'
'y+1/2, -x+1/2, z'
'-y+1/2, x+1/2, z'
'x+1/2, z+1/2, -y'
'-x+1/2, z+1/2, y'
'-x+1/2, -z+1/2, -y'
'x+1/2, -z+1/2, y'
'z+1/2, y+1/2, -x'
'z+1/2, -y+1/2, x'
'-z+1/2, y+1/2, x'
'-z+1/2, -y+1/2, -x'
'-x, -y, -z'
'x, y, -z'
'x, -y, z'
'-x, y, z'
'-z, -x, -y'
'-z, x, y'
'z, x, -y'
'z, -x, y'
'-y, -z, -x'
'y, -z, x'
'-y, z, x'
'y, z, -x'
'-y, -x, z'
'y, x, z'
'-y, x, -z'
'y, -x, -z'
'-x, -z, y'
'x, -z, -y'
'x, z, y'
'-x, z, -y'
'-z, -y, x'
'-z, y, -x'
'z, -y, -x'
'z, y, x'
'-x, -y+1/2, -z+1/2'
'x, y+1/2, -z+1/2'
'x, -y+1/2, z+1/2'
'-x, y+1/2, z+1/2'
'-z, -x+1/2, -y+1/2'
'-z, x+1/2, y+1/2'
'z, x+1/2, -y+1/2'
'z, -x+1/2, y+1/2'
'-y, -z+1/2, -x+1/2'
'y, -z+1/2, x+1/2'
'-y, z+1/2, x+1/2'
'y, z+1/2, -x+1/2'
'-y, -x+1/2, z+1/2'
'y, x+1/2, z+1/2'
'-y, x+1/2, -z+1/2'
'y, -x+1/2, -z+1/2'
'-x, -z+1/2, y+1/2'
'x, -z+1/2, -y+1/2'
'x, z+1/2, y+1/2'
'-x, z+1/2, -y+1/2'
'-z, -y+1/2, x+1/2'
'-z, y+1/2, -x+1/2'
'z, -y+1/2, -x+1/2'
'z, y+1/2, x+1/2'
'-x+1/2, -y, -z+1/2'
'x+1/2, y, -z+1/2'
'x+1/2, -y, z+1/2'
'-x+1/2, y, z+1/2'
'-z+1/2, -x, -y+1/2'
'-z+1/2, x, y+1/2'
'z+1/2, x, -y+1/2'
'z+1/2, -x, y+1/2'
'-y+1/2, -z, -x+1/2'
'y+1/2, -z, x+1/2'
'-y+1/2, z, x+1/2'
'y+1/2, z, -x+1/2'
'-y+1/2, -x, z+1/2'
'y+1/2, x, z+1/2'
'-y+1/2, x, -z+1/2'
'y+1/2, -x, -z+1/2'
'-x+1/2, -z, y+1/2'
'x+1/2, -z, -y+1/2'
'x+1/2, z, y+1/2'
'-x+1/2, z, -y+1/2'
'-z+1/2, -y, x+1/2'
'-z+1/2, y, -x+1/2'
'z+1/2, -y, -x+1/2'
'z+1/2, y, x+1/2'
'-x+1/2, -y+1/2, -z'
'x+1/2, y+1/2, -z'
'x+1/2, -y+1/2, z'
'-x+1/2, y+1/2, z'
'-z+1/2, -x+1/2, -y'
'-z+1/2, x+1/2, y'
'z+1/2, x+1/2, -y'
'z+1/2, -x+1/2, y'
'-y+1/2, -z+1/2, -x'
'y+1/2, -z+1/2, x'
'-y+1/2, z+1/2, x'
'y+1/2, z+1/2, -x'
'-y+1/2, -x+1/2, z'
'y+1/2, x+1/2, z'
'-y+1/2, x+1/2, -z'
'y+1/2, -x+1/2, -z'
'-x+1/2, -z+1/2, y'
'x+1/2, -z+1/2, -y'
'x+1/2, z+1/2, y'
'-x+1/2, z+1/2, -y'
'-z+1/2, -y+1/2, x'
'-z+1/2, y+1/2, -x'
'z+1/2, -y+1/2, -x'
'z+1/2, y+1/2, x'

loop_
_atom_site_label
_atom_site_type_symbol
_atom_site_fract_x
_atom_site_fract_y
_atom_site_fract_z
_atom_site_U_iso_or_equiv
_atom_site_adp_type
_atom_site_occupancy
_atom_site_site_symmetry_order
_atom_site_calc_flag
_atom_site_refinement_flags_posn
_atom_site_refinement_flags_adp
_atom_site_refinement_flags_occupancy
Cu1 Cu 0.71585(2) 0.28415(2) 0.5000 0.01757(12) Uani 1 4 d S T P
O1 O 0.68316(5) 0.24368(5) 0.44762(5) 0.0248(2) Uani 1 1 d . . .
C1 C 0.69986(9) 0.13482(6) 0.36518(6) 0.0208(3) Uani 1 2 d S T P
H1 H 0.7287 0.1203 0.3797 0.025 Uiso 1 2 calc RS T P
C2 C 0.67821(6) 0.17821(6) 0.38676(8) 0.0204(3) Uani 1 2 d S T P
C3 C 0.70342(7) 0.20342(7) 0.43096(8) 0.0212(3) Uani 1 2 d S T P
O2 O 0.6519(4) 0.3481(4) 0.5000 0.073 Uiso 0.527(17) 4 d S T P

loop_
_atom_site_aniso_label
_atom_site_aniso_U_11
_atom_site_aniso_U_22
_atom_site_aniso_U_33
_atom_site_aniso_U_23
_atom_site_aniso_U_13
_atom_site_aniso_U_12
Cu1 0.01885(14) 0.01885(14) 0.01503(15) 0.000 0.000 0.00600(10)
O1 0.0256(5) 0.0260(5) 0.0227(5) -0.0055(4) -0.0049(4) 0.0057(4)
C1 0.0224(7) 0.0200(4) 0.0200(4) -0.0003(6) -0.0025(4) 0.0025(4)
C2 0.0215(5) 0.0215(5) 0.0182(7) -0.0014(4) -0.0014(4) 0.0019(6)
C3 0.0234(5) 0.0234(5) 0.0168(6) -0.0016(4) -0.0016(4) 0.0039(7)

loop_
_atom_type_symbol
_atom_type_description
_atom_type_scat_dispersion_real
_atom_type_scat_dispersion_imag
_atom_type_scat_source
C C 0.0033 0.0016 'International Tables Vol C Tables 4.2.6.8 and 6.1.1.4'
H H 0.0000 0.0000 'International Tables Vol C Tables 4.2.6.8 and 6.1.1.4'
O O 0.0106 0.0060 'International Tables Vol C Tables 4.2.6.8 and 6.1.1.4'
Cu Cu 0.3201 1.2651 'International Tables Vol C Tables 4.2.6.8 and 6.1.1.4'

loop_
_geom_angle_atom_site_label_1
_geom_angle_atom_site_label_2
_geom_angle_atom_site_label_3
_geom_angle
_geom_angle_site_symmetry_1
_geom_angle_site_symmetry_3
O1 Cu1 Cu1 85.73(4) 98_556 169_656
O1 Cu1 Cu1 85.73(4) 109_665 169_656
O1 Cu1 Cu1 85.73(4) 14_666 169_656
O1 Cu1 Cu1 85.73(4) . 169_656
O1 Cu1 O1 88.97(9) . 109_665
O1 Cu1 O1 171.46(8) . 14_666
O1 Cu1 O1 90.39(9) 14_666 109_665
O1 Cu1 O1 90.39(9) . 98_556
O1 Cu1 O1 88.97(9) 14_666 98_556
O1 Cu1 O1 171.46(8) 109_665 98_556
O1 Cu1 O2 94.27(4) 98_556 .
O1 Cu1 O2 94.27(4) 109_665 .
O1 Cu1 O2 94.27(4) . .
O1 Cu1 O2 94.27(4) 14_666 .
O2 Cu1 Cu1 180.000(16) . 169_656
C3 O1 Cu1 121.23(13) . .
C2 C1 C2 119.9(2) 83_556 .
C1 C2 C1 120.1(2) 32_645 .
C1 C2 C3 119.89(11) 32_645 .
C1 C2 C3 119.89(11) . .
O1 C3 O1 125.9(2) . 182_545
O1 C3 C2 117.04(11) 182_545 .
O1 C3 C2 117.04(11) . .

loop_
_geom_bond_atom_site_label_1
_geom_bond_atom_site_label_2
_geom_bond_distance
_geom_bond_site_symmetry_2
Cu1 Cu1 2.5386(7) 169_656
Cu1 O1 1.9404(13) 109_665
Cu1 O1 1.9404(13) .
Cu1 O1 1.9404(13) 14_666
Cu1 O1 1.9404(13) 98_556
Cu1 O2 2.378(15) .
O1 C3 1.2629(16) .
C1 C2 1.3951(15) .
C1 C2 1.3951(15) 83_556
C2 C1 1.3951(15) 32_645
C2 C3 1.492(3) .
C3 O1 1.2630(16) 182_545
